data_4500363
loop_
_publ_author_name
'Fujita, Wataru'
'Takahashi, Kazuyuki'
'Kobayashi, Hayao'

_publ_section_title
;
 Structural and Magnetic Studies on Two-Dimensional Square Planar Lattice
 Magnets Composed of Organic Radical Cation Salts
 (Benzo[1,2-d:4,5-d&#x2032;]Bis[1,3,2]dithiazolyl-2-zolium)&#x00B7;X (X =
 TlBr4, TlI4, and InI4)
;
_journal_issue 2
_journal_name_full 'Crystal Growth &amp; Design'
_journal_page_first 575
_journal_paper_doi 10.1021/cg101481c
_journal_volume 11
_journal_year 2011
_chemical_formula_sum 'C6 H2 I4 In N2 S4'
_chemical_formula_weight 852.76
_chemical_name_systematic
; 
 ? 
;
_space_group_IT_number 62
_symmetry_cell_setting orthorhombic
_symmetry_space_group_name_Hall '-P 2ac 2n'
_symmetry_space_group_name_H-M 'P n m a'
_atom_sites_solution_hydrogens geom
_atom_sites_solution_primary direct
_atom_sites_solution_secondary difmap
_audit_creation_method SHELXL-97
_cell_angle_alpha 90.00
_cell_angle_beta 90.00
_cell_angle_gamma 90.00
_cell_formula_units_Z 4
_cell_length_a 12.1161(12)
_cell_length_b 18.8319(18)
_cell_length_c 7.4905(7)
_cell_measurement_temperature 120(2)
_cell_volume 1709.1(3)
_computing_structure_refinement 'SHELXL-97 (Sheldrick, 1997)'
_computing_structure_solution 'SHELXS-97 (Sheldrick, 1990)'
_diffrn_ambient_temperature 120(2)
_diffrn_measured_fraction_theta_full 0.988
_diffrn_measured_fraction_theta_max 0.988
_diffrn_radiation_monochromator graphite
_diffrn_radiation_source 'fine-focus sealed tube'
_diffrn_radiation_type MoK\a
_diffrn_radiation_wavelength 0.71070
_diffrn_reflns_av_R_equivalents 0.0630
_diffrn_reflns_av_sigmaI/netI 0.0454
_diffrn_reflns_limit_h_max 15
_diffrn_reflns_limit_h_min -14
_diffrn_reflns_limit_k_max 24
_diffrn_reflns_limit_k_min -23
_diffrn_reflns_limit_l_max 9
_diffrn_reflns_limit_l_min -9
_diffrn_reflns_number 11990
_diffrn_reflns_theta_full 27.47
_diffrn_reflns_theta_max 27.47
_diffrn_reflns_theta_min 3.20
_exptl_absorpt_coefficient_mu 9.078
_exptl_absorpt_correction_T_max 0.2640
_exptl_absorpt_correction_T_min 0.2640
_exptl_absorpt_correction_type multi-scan
_exptl_crystal_colour 'dark blue'
_exptl_crystal_density_diffrn 3.314
_exptl_crystal_density_method 'not measured'
_exptl_crystal_F_000 1508
_exptl_crystal_size_max 0.10
_exptl_crystal_size_mid 0.10
_exptl_crystal_size_min 0.10
_refine_diff_density_max 3.141
_refine_diff_density_min -2.089
_refine_diff_density_rms 0.498
_refine_ls_extinction_method none
_refine_ls_goodness_of_fit_ref 1.228
_refine_ls_hydrogen_treatment refall
_refine_ls_matrix_type full
_refine_ls_number_parameters 82
_refine_ls_number_reflns 1986
_refine_ls_number_restraints 0
_refine_ls_restrained_S_all 1.228
_refine_ls_R_factor_all 0.0453
_refine_ls_R_factor_gt 0.0389
_refine_ls_shift/su_max 0.000
_refine_ls_shift/su_mean 0.000
_refine_ls_structure_factor_coef Fsqd
_refine_ls_weighting_details 'calc w=1/[\s^2^(Fo^2^)+(0.0388P)^2^+7.3993P] where P=(Fo^2^+2Fc^2^)/3'
_refine_ls_weighting_scheme calc
_refine_ls_wR_factor_gt 0.0983
_refine_ls_wR_factor_ref 0.1006
_reflns_number_gt 1814
_reflns_number_total 1986
_reflns_threshold_expression >2sigma(I)
_cod_data_source_file cg101481c_si_003.cif
_cod_data_source_block 090323ini41
_cod_original_sg_symbol_H-M Pnma
_cod_database_code 4500363

loop_
_symmetry_equiv_pos_as_xyz
'x, y, z'
'-x+1/2, -y, z+1/2'
'x+1/2, -y+1/2, -z+1/2'
'-x, y+1/2, -z'
'-x, -y, -z'
'x-1/2, y, -z-1/2'
'-x-1/2, y-1/2, z-1/2'
'x, -y-1/2, z'

loop_
_atom_site_label
_atom_site_type_symbol
_atom_site_fract_x
_atom_site_fract_y
_atom_site_fract_z
_atom_site_U_iso_or_equiv
_atom_site_adp_type
_atom_site_occupancy
_atom_site_symmetry_multiplicity
_atom_site_calc_flag
_atom_site_refinement_flags
I1 I 0.66441(5) 0.2500 0.06619(8) 0.01703(16) Uani 1 2 d S
In5 In 0.61274(5) 0.2500 0.41949(8) 0.01534(18) Uani 1 2 d S
I2 I 0.81269(5) 0.2500 0.58590(8) 0.01782(17) Uani 1 2 d S
I3 I 0.49738(3) 0.36834(3) 0.50425(5) 0.01898(15) Uani 1 1 d .
N1 N 0.7219(5) 0.5052(3) 0.3142(9) 0.0215(13) Uani 1 1 d .
C2 C 0.9114(5) 0.5392(4) 0.4425(8) 0.0131(12) Uani 1 1 d .
C3 C 1.0029(5) 0.5767(4) 0.5024(8) 0.0159(14) Uani 1 1 d .
H1 H 1.0047 0.6261 0.5030 0.019 Uiso 1 1 calc R
C4 C 0.9083(5) 0.4639(4) 0.4388(8) 0.0145(13) Uani 1 1 d .
S3 S 0.79029(13) 0.57689(9) 0.3640(2) 0.0172(3) Uani 1 1 d .
S4 S 0.78590(13) 0.43129(9) 0.3560(2) 0.0185(3) Uani 1 1 d .

loop_
_atom_site_aniso_label
_atom_site_aniso_U_11
_atom_site_aniso_U_22
_atom_site_aniso_U_33
_atom_site_aniso_U_23
_atom_site_aniso_U_13
_atom_site_aniso_U_12
I1 0.0194(3) 0.0149(3) 0.0168(3) 0.000 0.0051(2) 0.000
In5 0.0109(3) 0.0179(4) 0.0172(3) 0.000 0.0007(2) 0.000
I2 0.0118(3) 0.0192(3) 0.0224(3) 0.000 -0.0038(2) 0.000
I3 0.0136(2) 0.0230(3) 0.0203(3) -0.00349(16) 0.00003(15) 0.00543(15)
N1 0.018(3) 0.024(3) 0.022(3) -0.002(2) -0.005(2) 0.002(2)
C2 0.010(3) 0.019(3) 0.011(3) 0.002(2) 0.002(2) 0.000(2)
C3 0.012(3) 0.015(4) 0.020(3) -0.002(2) 0.003(2) -0.003(2)
C4 0.010(3) 0.019(3) 0.015(3) -0.006(3) 0.001(2) 0.000(2)
S3 0.0125(7) 0.0160(8) 0.0232(8) 0.0031(6) -0.0042(6) 0.0029(6)
S4 0.0135(7) 0.0158(8) 0.0263(9) -0.0036(7) -0.0053(6) -0.0004(6)

loop_
_atom_type_symbol
_atom_type_description
_atom_type_scat_dispersion_real
_atom_type_scat_dispersion_imag
_atom_type_scat_source
C C 0.0033 0.0016 'International Tables Vol C Tables 4.2.6.8 and 6.1.1.4'
H H 0.0000 0.0000 'International Tables Vol C Tables 4.2.6.8 and 6.1.1.4'
N N 0.0061 0.0033 'International Tables Vol C Tables 4.2.6.8 and 6.1.1.4'
S S 0.1246 0.1234 'International Tables Vol C Tables 4.2.6.8 and 6.1.1.4'
In In -0.7276 1.3100 'International Tables Vol C Tables 4.2.6.8 and 6.1.1.4'
I I -0.4742 1.8119 'International Tables Vol C Tables 4.2.6.8 and 6.1.1.4'

loop_
_geom_angle_atom_site_label_1
_geom_angle_atom_site_label_2
_geom_angle_atom_site_label_3
_geom_angle
_geom_angle_site_symmetry_1
_geom_angle_site_symmetry_3
I3 In5 I3 110.88(3) . 8_565
I3 In5 I1 110.317(19) . .
I3 In5 I1 110.317(19) 8_565 .
I3 In5 I2 110.606(18) . .
I3 In5 I2 110.606(18) 8_565 .
I1 In5 I2 103.92(3) . .
S4 N1 S3 115.0(4) . .
C3 C2 C4 122.4(6) . .
C3 C2 S3 125.3(6) . .
C4 C2 S3 112.4(5) . .
C2 C3 C4 116.1(7) . 5_766
C3 C4 C2 121.5(6) 5_766 .
C3 C4 S4 125.8(6) 5_766 .
C2 C4 S4 112.7(5) . .
N1 S3 C2 99.7(3) . .
N1 S4 C4 100.1(3) . .

loop_
_geom_bond_atom_site_label_1
_geom_bond_atom_site_label_2
_geom_bond_distance
_geom_bond_site_symmetry_2
I1 In5 2.7194(9) .
In5 I3 2.7061(6) .
In5 I3 2.7062(6) 8_565
In5 I2 2.7244(9) .
N1 S4 1.624(6) .
N1 S3 1.628(6) .
C2 C3 1.389(9) .
C2 C4 1.419(10) .
C2 S3 1.733(6) .
C3 C4 1.391(9) 5_766
C4 C3 1.391(9) 5_766
C4 S4 1.721(6) .
